data_7230946
loop_
_publ_author_name
'Sha, Hong-Kai'
'Liu, Feng'
'Lu, Juan'
'Liu, Zhang-Qin'
'Hao, Wen-Juan'
'Tang, Jia-Le'
'Tu, Shu-Jiang'
'Jiang, Bo'

_publ_section_title
;
 Metal-free benzannulation of yne-allenone esters for atom economical
 synthesis of functionalized 1-naphthols
;
_journal_issue 15
_journal_name_full 'Green Chemistry'
_journal_page_first 3476
_journal_paper_doi 10.1039/C8GC01034J
_journal_volume 20
_journal_year 2018
_chemical_formula_sum 'C27 H23 N O3'
_chemical_formula_weight 409.46
_space_group_IT_number 14
_space_group_name_Hall '-P 2ybc'
_space_group_name_H-M_alt 'P 1 21/c 1'
_symmetry_cell_setting monoclinic
_symmetry_space_group_name_Hall '-P 2ybc'
_symmetry_space_group_name_H-M 'P 1 21/c 1'
_atom_sites_solution_hydrogens geom
_atom_sites_solution_primary direct
_atom_sites_solution_secondary difmap
_audit_creation_method SHELXL-97
_audit_update_record
;
2018-04-01 deposited with the CCDC.
2018-06-18 downloaded from the CCDC.
;
_cell_angle_alpha 90.00
_cell_angle_beta 99.025(2)
_cell_angle_gamma 90.00
_cell_formula_units_Z 4
_cell_length_a 14.9117(12)
_cell_length_b 9.0532(8)
_cell_length_c 16.0374(14)
_cell_measurement_reflns_used 1012
_cell_measurement_temperature 298(2)
_cell_measurement_theta_max 18.895
_cell_measurement_theta_min 2.57
_cell_volume 2138.2(3)
_computing_cell_refinement 'Bruker SMART'
_computing_data_collection 'Bruker SMART'
_computing_data_reduction 'Bruker SAINT'
_computing_molecular_graphics 'Bruker SHELXTL'
_computing_publication_material 'Bruker SHELXTL'
_computing_structure_refinement 'SHELXL-97 (Sheldrick, 1997)'
_computing_structure_solution 'SHELXS-97 (Sheldrick, 1990)'
_diffrn_ambient_temperature 298(2)
_diffrn_measured_fraction_theta_full 0.999
_diffrn_measured_fraction_theta_max 0.999
_diffrn_measurement_device_type 'CCD area detector'
_diffrn_measurement_method 'phi and omega scans'
_diffrn_radiation_monochromator graphite
_diffrn_radiation_source 'fine-focus sealed tube'
_diffrn_radiation_type MoK\a
_diffrn_radiation_wavelength 0.71073
_diffrn_reflns_av_R_equivalents 0.1569
_diffrn_reflns_av_sigmaI/netI 0.1554
_diffrn_reflns_limit_h_max 17
_diffrn_reflns_limit_h_min -17
_diffrn_reflns_limit_k_max 10
_diffrn_reflns_limit_k_min -10
_diffrn_reflns_limit_l_max 9
_diffrn_reflns_limit_l_min -19
_diffrn_reflns_number 10547
_diffrn_reflns_theta_full 25.02
_diffrn_reflns_theta_max 25.02
_diffrn_reflns_theta_min 2.57
_exptl_absorpt_coefficient_mu 0.083
_exptl_absorpt_correction_T_max 0.9918
_exptl_absorpt_correction_T_min 0.9677
_exptl_absorpt_correction_type multi-scan
_exptl_absorpt_process_details sadabs
_exptl_crystal_colour yellow
_exptl_crystal_density_diffrn 1.272
_exptl_crystal_density_method 'not measured'
_exptl_crystal_description block
_exptl_crystal_F_000 864
_exptl_crystal_size_max 0.40
_exptl_crystal_size_mid 0.20
_exptl_crystal_size_min 0.10
_refine_diff_density_max 0.324
_refine_diff_density_min -0.302
_refine_diff_density_rms 0.082
_refine_ls_extinction_coef 0.001(3)
_refine_ls_extinction_expression Fc^*^=kFc[1+0.001xFc^2^\l^3^/sin(2\q)]^-1/4^
_refine_ls_extinction_method SHELXL
_refine_ls_goodness_of_fit_ref 1.138
_refine_ls_hydrogen_treatment mixed
_refine_ls_matrix_type full
_refine_ls_number_parameters 282
_refine_ls_number_reflns 3761
_refine_ls_number_restraints 0
_refine_ls_restrained_S_all 1.138
_refine_ls_R_factor_all 0.2188
_refine_ls_R_factor_gt 0.1367
_refine_ls_shift/su_max 0.000
_refine_ls_shift/su_mean 0.000
_refine_ls_structure_factor_coef Fsqd
_refine_ls_weighting_details 'calc w=1/[\s^2^(Fo^2^)+(0.1980P)^2^+0.0000P] where P=(Fo^2^+2Fc^2^)/3'
_refine_ls_weighting_scheme calc
_refine_ls_wR_factor_gt 0.3854
_refine_ls_wR_factor_ref 0.4177
_reflns_number_gt 1589
_reflns_number_total 3761
_reflns_threshold_expression >2sigma(I)
_cod_data_source_file c8gc01034j2.cif
_cod_data_source_block 161217d
_cod_depositor_comments
;
The following automatic conversions were performed:

'_symmetry_cell_setting' value 'Monoclinic' changed to 'monoclinic'
according to
/home/data/users/saulius/crontab/automatic-downloads/rss-feeds/RSC/lib/dictionaries/cif_core.dic
dictionary named 'cif_core.dic' version 2.4.2 from 2011-04-26.

Automatic conversion script
Id: cif_fix_values 4973 2017-02-22 13:04:09Z antanas 

 Adding full bibliography for 7230945--7230946.cif.
;
_cod_original_sg_symbol_H-M P2(1)/c
_cod_database_code 7230946

loop_
_symmetry_equiv_pos_as_xyz
'x, y, z'
'-x, y+1/2, -z+1/2'
'-x, -y, -z'
'x, -y-1/2, z-1/2'

loop_
_atom_site_label
_atom_site_type_symbol
_atom_site_fract_x
_atom_site_fract_y
_atom_site_fract_z
_atom_site_U_iso_or_equiv
_atom_site_adp_type
_atom_site_occupancy
_atom_site_symmetry_multiplicity
_atom_site_calc_flag
_atom_site_refinement_flags
N1 N 0.1069(4) 1.0456(7) 0.1256(4) 0.0544(17) Uani 1 1 d .
O1 O 0.3288(4) 0.6975(6) 0.0387(4) 0.0767(18) Uani 1 1 d .
O2 O 0.3936(4) 0.8417(6) -0.0434(4) 0.0752(18) Uani 1 1 d .
O3 O 0.5358(3) 1.1941(7) 0.1910(3) 0.0714(18) Uani 1 1 d .
H3 H 0.5590 1.1732 0.1495 0.107 Uiso 1 1 calc R
C1 C 0.3384(5) 0.8203(9) 0.0030(5) 0.0507(19) Uani 1 1 d .
C2 C 0.2780(5) 0.9391(8) 0.0262(4) 0.0509(19) Uani 1 1 d .
H2A H 0.2207 0.8961 0.0350 0.061 Uiso 1 1 calc R
H2B H 0.2657 1.0088 -0.0201 0.061 Uiso 1 1 calc R
C3 C 0.3198(4) 1.0206(7) 0.1054(4) 0.0398(17) Uani 1 1 d .
C4 C 0.4099(4) 1.0691(7) 0.1144(4) 0.0442(18) Uani 1 1 d .
H4 H 0.4436 1.0484 0.0716 0.053 Uiso 1 1 calc R
C5 C 0.4483(4) 1.1420(8) 0.1803(4) 0.0467(18) Uani 1 1 d .
C6 C 0.4010(5) 1.1752(8) 0.2493(4) 0.0463(18) Uani 1 1 d .
C7 C 0.4397(6) 1.2577(9) 0.3186(5) 0.063(2) Uani 1 1 d .
H7 H 0.4985 1.2936 0.3211 0.076 Uiso 1 1 calc R
C8 C 0.3930(6) 1.2866(10) 0.3824(5) 0.069(2) Uani 1 1 d .
H8 H 0.4191 1.3435 0.4281 0.082 Uiso 1 1 calc R
C9 C 0.3046(5) 1.2302(9) 0.3793(5) 0.062(2) Uani 1 1 d .
H9 H 0.2725 1.2470 0.4237 0.075 Uiso 1 1 calc R
C10 C 0.2669(5) 1.1516(8) 0.3116(5) 0.055(2) Uani 1 1 d .
H10 H 0.2080 1.1162 0.3098 0.066 Uiso 1 1 calc R
C11 C 0.3125(4) 1.1210(7) 0.2439(4) 0.0413(17) Uani 1 1 d .
C12 C 0.2722(4) 1.0453(8) 0.1707(4) 0.0443(18) Uani 1 1 d .
C13 C 0.1778(5) 0.9872(8) 0.1675(4) 0.0491(19) Uani 1 1 d .
C14 C 0.1675(5) 0.8513(9) 0.2176(5) 0.054(2) Uani 1 1 d .
C15 C 0.2381(5) 0.7521(9) 0.2371(5) 0.064(2) Uani 1 1 d .
H15 H 0.2940 0.7717 0.2205 0.077 Uiso 1 1 calc R
C16 C 0.2265(6) 0.6275(10) 0.2798(6) 0.076(3) Uani 1 1 d .
H16 H 0.2742 0.5606 0.2914 0.091 Uiso 1 1 calc R
C17 C 0.1454(8) 0.5977(12) 0.3063(6) 0.087(3) Uani 1 1 d .
H17 H 0.1371 0.5098 0.3341 0.104 Uiso 1 1 calc R
C18 C 0.0785(8) 0.6967(14) 0.2918(6) 0.096(3) Uani 1 1 d .
H18 H 0.0249 0.6800 0.3130 0.115 Uiso 1 1 calc R
C19 C 0.0870(5) 0.8216(11) 0.2465(6) 0.079(3) Uani 1 1 d .
H19 H 0.0385 0.8869 0.2350 0.095 Uiso 1 1 calc R
C20 C 0.1115(4) 1.1758(9) 0.0784(5) 0.051(2) Uani 1 1 d .
C21 C 0.1394(6) 1.3070(10) 0.1144(6) 0.072(3) Uani 1 1 d .
H21 H 0.1617 1.3098 0.1719 0.087 Uiso 1 1 calc R
C22 C 0.1359(6) 1.4346(11) 0.0692(7) 0.082(3) Uani 1 1 d .
H22 H 0.1552 1.5232 0.0953 0.098 Uiso 1 1 calc R
C23 C 0.1036(7) 1.4304(12) -0.0153(8) 0.092(3) Uani 1 1 d .
H23 H 0.0998 1.5165 -0.0473 0.111 Uiso 1 1 calc R
C24 C 0.0769(6) 1.2993(13) -0.0520(6) 0.084(3) Uani 1 1 d .
H24 H 0.0581 1.2949 -0.1101 0.101 Uiso 1 1 calc R
C25 C 0.0773(5) 1.1745(10) -0.0051(6) 0.066(2) Uani 1 1 d .
H25 H 0.0539 1.0874 -0.0304 0.079 Uiso 1 1 calc R
C26 C 0.3863(8) 0.5766(11) 0.0205(8) 0.111(4) Uani 1 1 d .
H26A H 0.3611 0.5304 -0.0326 0.133 Uiso 1 1 calc R
H26B H 0.4465 0.6131 0.0158 0.133 Uiso 1 1 calc R
C27 C 0.3917(8) 0.4717(13) 0.0873(9) 0.123(4) Uani 1 1 d .
H27A H 0.4117 0.5202 0.1402 0.184 Uiso 1 1 calc R
H27B H 0.4340 0.3954 0.0789 0.184 Uiso 1 1 calc R
H27C H 0.3329 0.4290 0.0880 0.184 Uiso 1 1 calc R

loop_
_atom_site_aniso_label
_atom_site_aniso_U_11
_atom_site_aniso_U_22
_atom_site_aniso_U_33
_atom_site_aniso_U_23
_atom_site_aniso_U_13
_atom_site_aniso_U_12
N1 0.038(4) 0.058(4) 0.069(4) -0.002(3) 0.013(3) -0.001(3)
O1 0.092(4) 0.041(3) 0.109(5) 0.007(3) 0.054(3) -0.005(3)
O2 0.076(4) 0.065(4) 0.095(4) -0.006(3) 0.045(3) 0.000(3)
O3 0.039(3) 0.099(5) 0.079(4) -0.015(3) 0.017(2) -0.014(3)
C1 0.047(5) 0.053(5) 0.052(5) -0.001(4) 0.010(3) -0.008(4)
C2 0.044(4) 0.056(5) 0.053(4) -0.006(4) 0.009(3) 0.000(4)
C3 0.033(4) 0.037(4) 0.049(4) -0.005(3) 0.005(3) 0.006(3)
C4 0.041(4) 0.043(4) 0.052(5) 0.000(4) 0.018(3) -0.001(3)
C5 0.035(4) 0.053(5) 0.053(4) -0.005(4) 0.008(3) -0.001(3)
C6 0.043(4) 0.041(4) 0.054(4) -0.009(3) 0.006(3) -0.006(3)
C7 0.060(5) 0.060(5) 0.070(6) -0.015(4) 0.013(4) -0.004(4)
C8 0.079(6) 0.070(6) 0.056(5) -0.021(4) 0.009(4) -0.004(5)
C9 0.062(6) 0.067(6) 0.064(5) -0.015(4) 0.025(4) 0.004(4)
C10 0.051(5) 0.057(5) 0.060(5) -0.009(4) 0.017(4) -0.003(4)
C11 0.044(4) 0.039(4) 0.042(4) -0.004(3) 0.009(3) 0.002(3)
C12 0.044(4) 0.044(4) 0.046(4) -0.001(3) 0.010(3) -0.002(3)
C13 0.037(4) 0.054(5) 0.057(5) -0.009(4) 0.011(3) -0.001(4)
C14 0.044(4) 0.061(5) 0.059(5) 0.001(4) 0.014(3) -0.017(4)
C15 0.047(5) 0.063(6) 0.084(6) 0.002(5) 0.017(4) -0.010(4)
C16 0.063(6) 0.067(6) 0.094(7) 0.019(5) -0.002(5) -0.025(5)
C17 0.099(8) 0.068(7) 0.094(7) 0.015(5) 0.016(6) -0.028(6)
C18 0.079(7) 0.112(9) 0.105(8) 0.025(7) 0.041(6) -0.030(7)
C19 0.044(5) 0.084(7) 0.114(7) 0.019(6) 0.026(5) -0.005(5)
C20 0.031(4) 0.056(5) 0.067(5) -0.002(4) 0.014(3) -0.002(3)
C21 0.079(6) 0.056(6) 0.077(6) 0.000(5) -0.001(5) 0.002(5)
C22 0.077(6) 0.061(6) 0.103(8) 0.013(6) -0.002(5) -0.002(5)
C23 0.075(7) 0.071(7) 0.134(10) 0.041(7) 0.025(6) 0.016(6)
C24 0.077(7) 0.098(8) 0.079(7) 0.006(7) 0.014(5) 0.005(6)
C25 0.057(5) 0.072(6) 0.070(6) 0.008(5) 0.017(4) -0.004(4)
C26 0.123(9) 0.050(6) 0.172(12) 0.014(7) 0.064(8) 0.020(6)
C27 0.098(9) 0.088(8) 0.181(13) 0.025(9) 0.019(8) 0.012(7)

loop_
_atom_type_symbol
_atom_type_description
_atom_type_scat_dispersion_real
_atom_type_scat_dispersion_imag
_atom_type_scat_source
C C 0.0033 0.0016 'International Tables Vol C Tables 4.2.6.8 and 6.1.1.4'
H H 0.0000 0.0000 'International Tables Vol C Tables 4.2.6.8 and 6.1.1.4'
N N 0.0061 0.0033 'International Tables Vol C Tables 4.2.6.8 and 6.1.1.4'
O O 0.0106 0.0060 'International Tables Vol C Tables 4.2.6.8 and 6.1.1.4'

loop_
_geom_angle_atom_site_label_1
_geom_angle_atom_site_label_2
_geom_angle_atom_site_label_3
_geom_angle
C13 N1 C20 121.6(6)
C1 O1 C26 117.2(7)
C5 O3 H3 109.5
O2 C1 O1 123.7(8)
O2 C1 C2 122.4(7)
O1 C1 C2 113.9(7)
C1 C2 C3 112.1(6)
C1 C2 H2A 109.2
C3 C2 H2A 109.2
C1 C2 H2B 109.2
C3 C2 H2B 109.2
H2A C2 H2B 107.9
C12 C3 C4 118.3(6)
C12 C3 C2 121.7(6)
C4 C3 C2 120.0(6)
C5 C4 C3 122.4(6)
C5 C4 H4 118.8
C3 C4 H4 118.8
C4 C5 O3 124.4(6)
C4 C5 C6 121.8(6)
O3 C5 C6 113.8(6)
C7 C6 C11 120.6(7)
C7 C6 C5 122.5(7)
C11 C6 C5 116.9(6)
C8 C7 C6 120.8(8)
C8 C7 H7 119.6
C6 C7 H7 119.6
C7 C8 C9 119.7(7)
C7 C8 H8 120.1
C9 C8 H8 120.1
C10 C9 C8 119.4(7)
C10 C9 H9 120.3
C8 C9 H9 120.3
C9 C10 C11 122.7(7)
C9 C10 H10 118.7
C11 C10 H10 118.7
C10 C11 C6 116.9(6)
C10 C11 C12 123.3(6)
C6 C11 C12 119.8(6)
C3 C12 C11 120.8(6)
C3 C12 C13 120.9(6)
C11 C12 C13 118.3(6)
N1 C13 C14 118.7(6)
N1 C13 C12 124.7(7)
C14 C13 C12 116.6(6)
C19 C14 C15 118.0(8)
C19 C14 C13 120.7(7)
C15 C14 C13 121.3(7)
C16 C15 C14 120.4(8)
C16 C15 H15 119.8
C14 C15 H15 119.8
C15 C16 C17 120.9(9)
C15 C16 H16 119.5
C17 C16 H16 119.5
C18 C17 C16 119.0(10)
C18 C17 H17 120.5
C16 C17 H17 120.5
C17 C18 C19 121.5(9)
C17 C18 H18 119.3
C19 C18 H18 119.3
C18 C19 C14 120.0(9)
C18 C19 H19 120.0
C14 C19 H19 120.0
C25 C20 C21 118.0(8)
C25 C20 N1 118.7(7)
C21 C20 N1 122.8(7)
C20 C21 C22 122.2(9)
C20 C21 H21 118.9
C22 C21 H21 118.9
C21 C22 C23 118.9(10)
C21 C22 H22 120.6
C23 C22 H22 120.6
C24 C23 C22 119.3(9)
C24 C23 H23 120.4
C22 C23 H23 120.4
C23 C24 C25 120.8(10)
C23 C24 H24 119.6
C25 C24 H24 119.6
C24 C25 C20 120.6(9)
C24 C25 H25 119.7
C20 C25 H25 119.7
C27 C26 O1 108.4(9)
C27 C26 H26A 110.0
O1 C26 H26A 110.0
C27 C26 H26B 110.0
O1 C26 H26B 110.0
H26A C26 H26B 108.4
C26 C27 H27A 109.5
C26 C27 H27B 109.5
H27A C27 H27B 109.5
C26 C27 H27C 109.5
H27A C27 H27C 109.5
H27B C27 H27C 109.5

loop_
_geom_bond_atom_site_label_1
_geom_bond_atom_site_label_2
_geom_bond_distance
N1 C13 1.275(9)
N1 C20 1.408(9)
O1 C1 1.270(9)
O1 C26 1.449(11)
O2 C1 1.208(9)
O3 C5 1.372(8)
O3 H3 0.8200
C1 C2 1.487(10)
C2 C3 1.517(9)
C2 H2A 0.9700
C2 H2B 0.9700
C3 C12 1.371(9)
C3 C4 1.400(9)
C4 C5 1.301(9)
C4 H4 0.9300
C5 C6 1.434(10)
C6 C7 1.387(10)
C6 C11 1.399(9)
C7 C8 1.351(11)
C7 H7 0.9300
C8 C9 1.407(11)
C8 H8 0.9300
C9 C10 1.346(10)
C9 H9 0.9300
C10 C11 1.397(9)
C10 H10 0.9300
C11 C12 1.410(9)
C12 C13 1.496(9)
C13 C14 1.490(10)
C14 C19 1.380(11)
C14 C15 1.381(10)
C15 C16 1.345(11)
C15 H15 0.9300
C16 C17 1.371(13)
C16 H16 0.9300
C17 C18 1.334(14)
C17 H17 0.9300
C18 C19 1.360(13)
C18 H18 0.9300
C19 H19 0.9300
C20 C25 1.357(10)
C20 C21 1.357(11)
C21 C22 1.361(12)
C21 H21 0.9300
C22 C23 1.365(14)
C22 H22 0.9300
C23 C24 1.357(14)
C23 H23 0.9300
C24 C25 1.357(13)
C24 H24 0.9300
C25 H25 0.9300
C26 C27 1.425(14)
C26 H26A 0.9700
C26 H26B 0.9700
C27 H27A 0.9600
C27 H27B 0.9600
C27 H27C 0.9600

loop_
_geom_torsion_atom_site_label_1
_geom_torsion_atom_site_label_2
_geom_torsion_atom_site_label_3
_geom_torsion_atom_site_label_4
_geom_torsion
C26 O1 C1 O2 -1.5(13)
C26 O1 C1 C2 -179.0(8)
O2 C1 C2 C3 -90.5(9)
O1 C1 C2 C3 87.1(8)
C1 C2 C3 C12 -131.0(7)
C1 C2 C3 C4 47.2(9)
C12 C3 C4 C5 -3.2(10)
C2 C3 C4 C5 178.6(7)
C3 C4 C5 O3 -178.7(7)
C3 C4 C5 C6 1.2(11)
C4 C5 C6 C7 -177.4(7)
O3 C5 C6 C7 2.5(11)
C4 C5 C6 C11 2.1(11)
O3 C5 C6 C11 -177.9(6)
C11 C6 C7 C8 0.5(12)
C5 C6 C7 C8 -180.0(8)
C6 C7 C8 C9 1.1(13)
C7 C8 C9 C10 -1.9(13)
C8 C9 C10 C11 1.1(12)
C9 C10 C11 C6 0.5(11)
C9 C10 C11 C12 -176.7(7)
C7 C6 C11 C10 -1.3(11)
C5 C6 C11 C10 179.1(6)
C7 C6 C11 C12 176.0(7)
C5 C6 C11 C12 -3.5(10)
C4 C3 C12 C11 1.7(10)
C2 C3 C12 C11 179.8(6)
C4 C3 C12 C13 -175.8(6)
C2 C3 C12 C13 2.4(10)
C10 C11 C12 C3 178.8(7)
C6 C11 C12 C3 1.7(10)
C10 C11 C12 C13 -3.6(10)
C6 C11 C12 C13 179.2(7)
C20 N1 C13 C14 178.6(6)
C20 N1 C13 C12 -1.3(11)
C3 C12 C13 N1 -78.4(10)
C11 C12 C13 N1 104.1(8)
C3 C12 C13 C14 101.8(8)
C11 C12 C13 C14 -75.8(8)
N1 C13 C14 C19 -25.6(11)
C12 C13 C14 C19 154.2(8)
N1 C13 C14 C15 154.9(7)
C12 C13 C14 C15 -25.3(10)
C19 C14 C15 C16 2.9(12)
C13 C14 C15 C16 -177.6(7)
C14 C15 C16 C17 -1.4(13)
C15 C16 C17 C18 -2.2(15)
C16 C17 C18 C19 4.3(16)
C17 C18 C19 C14 -2.8(16)
C15 C14 C19 C18 -0.8(13)
C13 C14 C19 C18 179.7(8)
C13 N1 C20 C25 123.9(8)
C13 N1 C20 C21 -63.6(10)
C25 C20 C21 C22 -1.5(13)
N1 C20 C21 C22 -174.0(8)
C20 C21 C22 C23 -0.2(15)
C21 C22 C23 C24 -0.8(15)
C22 C23 C24 C25 3.7(15)
C23 C24 C25 C20 -5.5(14)
C21 C20 C25 C24 4.3(12)
N1 C20 C25 C24 177.2(7)
C1 O1 C26 C27 157.9(9)
